data_1513131
loop_
_publ_author_name
'Chen, Lei'
'Mahmoud, Sufian M.'
'Yin, Xiaodong'
'Lalancette, Roger A.'
'Pietrangelo, Agostino'

_publ_section_title
;
 Decreasing Aromaticity in \p-Conjugated Materials: Efficient Synthesis
 and Electronic Structure Identification of Cyclopentadiene-Containing
 Systems
;
_journal_issue 23
_journal_name_full 'Organic Letters'
_journal_page_first 5970
_journal_paper_doi 10.1021/ol402824m
_journal_volume 15
_journal_year 2013
_chemical_absolute_configuration syn
_chemical_formula_moiety 'C19 H32 B2 O4'
_chemical_formula_sum 'C19 H32 B2 O4'
_chemical_formula_weight 346.07
_chemical_name_systematic
; 
 ? 
;
_space_group_IT_number 43
_symmetry_cell_setting orthorhombic
_symmetry_space_group_name_Hall 'F 2 -2d'
_symmetry_space_group_name_H-M 'F d d 2'
_atom_sites_solution_hydrogens geom
_atom_sites_solution_primary direct
_atom_sites_solution_secondary difmap
_audit_creation_method SHELXL-97
_cell_angle_alpha 90.00
_cell_angle_beta 90.00
_cell_angle_gamma 90.00
_cell_formula_units_Z 8
_cell_length_a 34.026(5)
_cell_length_b 18.078(2)
_cell_length_c 6.8131(7)
_cell_measurement_reflns_used 8144
_cell_measurement_temperature 293(2)
_cell_measurement_theta_max 71.35
_cell_measurement_theta_min 2.60
_cell_volume 4190.9(9)
_computing_cell_refinement 'APEX 2'
_computing_data_collection 'APEX 2 (Bruker, 2006)'
_computing_data_reduction 'SAINT (Bruker, 2005)'
_computing_molecular_graphics SHELXTL
_computing_publication_material SHELXTL
_computing_structure_refinement SHELXTL
_computing_structure_solution 'SHELXTL (Sheldrick, 2008b)'
_diffrn_ambient_temperature 293(2)
_diffrn_measured_fraction_theta_full 0.993
_diffrn_measured_fraction_theta_max 0.970
_diffrn_measurement_device_type 'Bruker SMART CCD Apex-II area-detector'
_diffrn_measurement_method '\f and \w'
_diffrn_radiation_monochromator graphite
_diffrn_radiation_source 'fine-focus sealed tube'
_diffrn_radiation_type CuK\a
_diffrn_radiation_wavelength 1.54178
_diffrn_reflns_av_R_equivalents 0.041
_diffrn_reflns_av_sigmaI/netI 0.024
_diffrn_reflns_limit_h_max 41
_diffrn_reflns_limit_h_min -40
_diffrn_reflns_limit_k_max 21
_diffrn_reflns_limit_k_min -21
_diffrn_reflns_limit_l_max 8
_diffrn_reflns_limit_l_min -8
_diffrn_reflns_number 9892
_diffrn_reflns_theta_full 67.50
_diffrn_reflns_theta_max 71.62
_diffrn_reflns_theta_min 5.20
_diffrn_standards_decay_% 0
_diffrn_standards_number 0
_exptl_absorpt_coefficient_mu 0.578
_exptl_absorpt_correction_T_max 0.865
_exptl_absorpt_correction_T_min 0.750
_exptl_absorpt_correction_type numerical
_exptl_absorpt_process_details 'SADABS (Sheldrick, 2008a)'
_exptl_crystal_colour colourless
_exptl_crystal_density_diffrn 1.097
_exptl_crystal_density_method 'not measured'
_exptl_crystal_description block
_exptl_crystal_F_000 1504
_exptl_crystal_size_max 0.50
_exptl_crystal_size_mid 0.35
_exptl_crystal_size_min 0.26
_refine_diff_density_max 0.20
_refine_diff_density_min -0.13
_refine_diff_density_rms 0.04
_refine_ls_abs_structure_details 'Flack (1983), 780 Friedel pairs'
_refine_ls_abs_structure_Flack 0.2(4)
_refine_ls_extinction_coef 0.00057(11)
_refine_ls_extinction_expression Fc^*^=kFc[1+0.001xFc^2^\l^3^/sin(2\q)]^-1/4^
_refine_ls_extinction_method 'SHELXTL (Sheldrick, 2008b)'
_refine_ls_goodness_of_fit_ref 1.05
_refine_ls_hydrogen_treatment constr
_refine_ls_matrix_type full
_refine_ls_number_parameters 140
_refine_ls_number_reflns 1863
_refine_ls_number_restraints 1
_refine_ls_restrained_S_all 1.05
_refine_ls_R_factor_all 0.057
_refine_ls_R_factor_gt 0.052
_refine_ls_shift/su_max 0.00
_refine_ls_shift/su_mean 0.00
_refine_ls_structure_factor_coef Fsqd
_refine_ls_weighting_details 'calc w=1/[\s^2^(Fo^2^)+(0.0808P)^2^+2.5555P] where P=(Fo^2^+2Fc^2^)/3'
_refine_ls_weighting_scheme calc
_refine_ls_wR_factor_gt 0.139
_refine_ls_wR_factor_ref 0.146
_reflns_number_gt 1669
_reflns_number_total 1863
_reflns_threshold_expression I>2\s(I)
_cod_data_source_file ol402824m_si_002.cif
_cod_data_source_block 4
_cod_depositor_comments
;
The following automatic conversions were performed:

'_symmetry_cell_setting' value 'Orthorhombic' changed to
'orthorhombic' according to
/home/saulius/struct/CIF-dictionaries/cif_core.dic dictionary named
'cif_core.dic' version 2.4.2 from 2011-04-26.

Automatic conversion script
Id: cif_fix_values 1891 2012-01-12 08:04:46Z andrius 
;
_cod_database_code 1513131

loop_
_symmetry_equiv_pos_as_xyz
'x, y, z'
'-x, -y, z'
'-x+1/4, y+1/4, z+1/4'
'x+3/4, -y+3/4, z+1/4'
'x, y+1/2, z+1/2'
'-x, -y+1/2, z+1/2'
'-x+1/4, y+3/4, z+3/4'
'x+3/4, -y+5/4, z+3/4'
'x+1/2, y, z+1/2'
'-x+1/2, -y, z+1/2'
'-x+3/4, y+1/4, z+3/4'
'x+5/4, -y+3/4, z+3/4'
'x+1/2, y+1/2, z'
'-x+1/2, -y+1/2, z'
'-x+3/4, y+3/4, z+1/4'
'x+5/4, -y+5/4, z+1/4'

loop_
_atom_site_label
_atom_site_type_symbol
_atom_site_fract_x
_atom_site_fract_y
_atom_site_fract_z
_atom_site_U_iso_or_equiv
_atom_site_adp_type
_atom_site_occupancy
_atom_site_symmetry_multiplicity
_atom_site_calc_flag
_atom_site_refinement_flags
_atom_site_disorder_assembly
_atom_site_disorder_group
B1 B 0.70590(7) 0.62788(12) 0.3280(4) 0.0570(6) Uani 1 1 d . . .
O1 O 0.6779(4) 0.5950(7) 0.4323(17) 0.072(3) Uani 0.60(4) 1 d P A 1
O2 O 0.7109(3) 0.5980(6) 0.1445(15) 0.0706(17) Uani 0.60(4) 1 d P A 1
O1A O 0.6916(7) 0.5750(10) 0.4563(16) 0.075(3) Uani 0.40(4) 1 d P A 2
O2A O 0.6948(10) 0.6148(10) 0.1436(18) 0.080(5) Uani 0.40(4) 1 d P A 2
C1 C 0.7500 0.7500 0.2582(4) 0.0513(6) Uani 1 2 d S . .
C2 C 0.73029(6) 0.69576(11) 0.3953(4) 0.0579(6) Uani 1 1 d . A .
C3 C 0.73779(9) 0.71673(13) 0.5790(4) 0.0771(8) Uani 1 1 d . . .
H3 H 0.7288 0.6926 0.6909 0.092 Uiso 1 1 calc R A .
C4 C 0.71959(7) 0.78837(13) 0.1280(4) 0.0734(7) Uani 1 1 d . A .
H4A H 0.7017 0.8159 0.2086 0.110 Uiso 1 1 calc R . .
H4B H 0.7053 0.7519 0.0545 0.110 Uiso 1 1 calc R . .
H4C H 0.7327 0.8214 0.0391 0.110 Uiso 1 1 calc R . .
C5 C 0.67780(7) 0.54534(14) 0.1199(4) 0.0736(7) Uani 1 1 d . . .
C6 C 0.66603(8) 0.52712(12) 0.3339(4) 0.0731(7) Uani 1 1 d . A .
C7 C 0.64609(14) 0.5744(4) -0.0113(7) 0.166(2) Uani 1 1 d . A .
H7A H 0.6296 0.6077 0.0614 0.249 Uiso 1 1 calc R . .
H7B H 0.6306 0.5340 -0.0597 0.249 Uiso 1 1 calc R . .
H7C H 0.6577 0.6003 -0.1197 0.249 Uiso 1 1 calc R . .
C8 C 0.69833(16) 0.4848(3) 0.0087(9) 0.159(2) Uani 1 1 d . A .
H8A H 0.7057 0.5027 -0.1187 0.239 Uiso 1 1 calc R . .
H8B H 0.6810 0.4434 -0.0055 0.239 Uiso 1 1 calc R . .
H8C H 0.7214 0.4698 0.0793 0.239 Uiso 1 1 calc R . .
C9 C 0.62218(11) 0.5260(3) 0.3677(9) 0.1460(18) Uani 1 1 d . . .
H9A H 0.6170 0.5236 0.5060 0.219 Uiso 1 1 calc R A .
H9B H 0.6110 0.4835 0.3042 0.219 Uiso 1 1 calc R . .
H9C H 0.6107 0.5702 0.3144 0.219 Uiso 1 1 calc R . .
C10 C 0.68412(19) 0.4590(2) 0.4150(9) 0.163(2) Uani 1 1 d . . .
H10A H 0.7110 0.4560 0.3733 0.244 Uiso 1 1 calc R A .
H10B H 0.6700 0.4165 0.3684 0.244 Uiso 1 1 calc R . .
H10C H 0.6830 0.4605 0.5557 0.244 Uiso 1 1 calc R . .

loop_
_atom_site_aniso_label
_atom_site_aniso_U_11
_atom_site_aniso_U_22
_atom_site_aniso_U_33
_atom_site_aniso_U_23
_atom_site_aniso_U_13
_atom_site_aniso_U_12
B1 0.0553(12) 0.0491(11) 0.0666(15) 0.0001(12) -0.0058(11) 0.0003(9)
O1 0.086(4) 0.060(3) 0.069(4) -0.007(3) 0.008(3) -0.022(3)
O2 0.062(3) 0.071(3) 0.079(2) -0.020(2) 0.005(2) -0.016(2)
O1A 0.092(7) 0.060(5) 0.074(4) 0.011(3) -0.023(4) -0.022(5)
O2A 0.103(11) 0.076(5) 0.061(4) 0.008(3) -0.020(5) -0.029(6)
C1 0.0502(13) 0.0477(14) 0.0562(16) 0.000 0.000 -0.0021(12)
C2 0.0637(11) 0.0495(10) 0.0606(12) -0.0004(10) -0.0031(10) -0.0019(9)
C3 0.1047(19) 0.0688(13) 0.0577(14) 0.0049(12) 0.0030(14) -0.0285(13)
C4 0.0720(13) 0.0661(13) 0.0822(16) 0.0122(13) -0.0126(13) 0.0035(10)
C5 0.0702(13) 0.0670(12) 0.0836(18) -0.0168(13) -0.0134(13) -0.0108(11)
C6 0.0791(14) 0.0525(11) 0.0876(18) -0.0053(12) -0.0110(14) -0.0129(10)
C7 0.136(3) 0.257(6) 0.106(3) 0.033(4) -0.041(3) 0.014(4)
C8 0.157(4) 0.142(4) 0.179(5) -0.063(4) 0.062(4) -0.017(3)
C9 0.095(2) 0.182(4) 0.162(4) 0.002(4) 0.028(3) -0.032(3)
C10 0.250(6) 0.085(2) 0.154(4) 0.018(3) -0.070(4) 0.024(3)

loop_
_atom_type_symbol
_atom_type_description
_atom_type_scat_dispersion_real
_atom_type_scat_dispersion_imag
_atom_type_scat_source
C C 0.0181 0.0091 'International Tables Vol C Tables 4.2.6.8 and 6.1.1.4'
H H 0.0000 0.0000 'International Tables Vol C Tables 4.2.6.8 and 6.1.1.4'
B B 0.0090 0.0039 'International Tables Vol C Tables 4.2.6.8 and 6.1.1.4'
O O 0.0492 0.0322 'International Tables Vol C Tables 4.2.6.8 and 6.1.1.4'

loop_
_geom_angle_atom_site_label_1
_geom_angle_atom_site_label_2
_geom_angle_atom_site_label_3
_geom_angle
_geom_angle_site_symmetry_1
_geom_angle_site_symmetry_3
O1 B1 O2A 102.7(6) . .
O1 B1 O2 113.6(4) . .
O2A B1 O2 26.8(10) . .
O1 B1 O1A 26.0(4) . .
O2A B1 O1A 111.9(6) . .
O2 B1 O1A 110.4(6) . .
O1 B1 C2 125.4(3) . .
O2A B1 C2 124.8(5) . .
O2 B1 C2 120.9(3) . .
O1A B1 C2 123.2(5) . .
B1 O1 C6 109.2(4) . .
B1 O2 C5 105.1(4) . .
B1 O1A C6 104.7(7) . .
B1 O2A C5 112.8(6) . .
C2 C1 C2 103.6(2) 14_665 .
C2 C1 C4 111.38(13) 14_665 .
C2 C1 C4 110.66(13) . .
C2 C1 C4 110.65(13) 14_665 14_665
C2 C1 C4 111.38(13) . 14_665
C4 C1 C4 109.1(3) . 14_665
C3 C2 C1 108.12(19) . .
C3 C2 B1 127.3(2) . .
C1 C2 B1 124.62(19) . .
C2 C3 C3 110.05(14) . 14_665
C2 C3 H3 125.0 . .
C3 C3 H3 125.0 14_665 .
C1 C4 H4A 109.5 . .
C1 C4 H4B 109.5 . .
H4A C4 H4B 109.5 . .
C1 C4 H4C 109.5 . .
H4A C4 H4C 109.5 . .
H4B C4 H4C 109.5 . .
O2A C5 O2 24.9(10) . .
O2A C5 C7 92.9(11) . .
O2 C5 C7 112.9(7) . .
O2A C5 C8 121.5(15) . .
O2 C5 C8 99.8(5) . .
C7 C5 C8 106.8(4) . .
O2A C5 C6 101.0(7) . .
O2 C5 C6 103.1(4) . .
C7 C5 C6 116.8(3) . .
C8 C5 C6 116.1(3) . .
O1 C6 C10 114.4(9) . .
O1 C6 O1A 24.1(4) . .
C10 C6 O1A 91.8(9) . .
O1 C6 C9 102.4(6) . .
C10 C6 C9 110.0(4) . .
O1A C6 C9 120.1(11) . .
O1 C6 C5 100.5(4) . .
C10 C6 C5 114.8(4) . .
O1A C6 C5 104.6(5) . .
C9 C6 C5 113.7(3) . .
C5 C7 H7A 109.5 . .
C5 C7 H7B 109.5 . .
H7A C7 H7B 109.5 . .
C5 C7 H7C 109.5 . .
H7A C7 H7C 109.5 . .
H7B C7 H7C 109.5 . .
C5 C8 H8A 109.5 . .
C5 C8 H8B 109.5 . .
H8A C8 H8B 109.5 . .
C5 C8 H8C 109.5 . .
H8A C8 H8C 109.5 . .
H8B C8 H8C 109.5 . .
C6 C9 H9A 109.5 . .
C6 C9 H9B 109.5 . .
H9A C9 H9B 109.5 . .
C6 C9 H9C 109.5 . .
H9A C9 H9C 109.5 . .
H9B C9 H9C 109.5 . .
C6 C10 H10A 109.5 . .
C6 C10 H10B 109.5 . .
H10A C10 H10B 109.5 . .
C6 C10 H10C 109.5 . .
H10A C10 H10C 109.5 . .
H10B C10 H10C 109.5 . .

loop_
_geom_bond_atom_site_label_1
_geom_bond_atom_site_label_2
_geom_bond_distance
_geom_bond_site_symmetry_2
B1 O1 1.330(7) .
B1 O2A 1.333(10) .
B1 O2 1.372(7) .
B1 O1A 1.383(10) .
B1 C2 1.551(3) .
O1 C6 1.455(6) .
O2 C5 1.485(7) .
O1A C6 1.485(10) .
O2A C5 1.392(9) .
C1 C2 1.511(3) 14_665
C1 C2 1.511(3) .
C1 C4 1.529(3) .
C1 C4 1.529(3) 14_665
C2 C3 1.332(3) .
C3 C3 1.462(5) 14_665
C3 H3 0.9300 .
C4 H4A 0.9600 .
C4 H4B 0.9600 .
C4 H4C 0.9600 .
C5 C7 1.497(5) .
C5 C8 1.503(5) .
C5 C6 1.547(4) .
C6 C10 1.483(5) .
C6 C9 1.510(4) .
C7 H7A 0.9600 .
C7 H7B 0.9600 .
C7 H7C 0.9600 .
C8 H8A 0.9600 .
C8 H8B 0.9600 .
C8 H8C 0.9600 .
C9 H9A 0.9600 .
C9 H9B 0.9600 .
C9 H9C 0.9600 .
C10 H10A 0.9600 .
C10 H10B 0.9600 .
C10 H10C 0.9600 .

loop_
_geom_torsion_atom_site_label_1
_geom_torsion_atom_site_label_2
_geom_torsion_atom_site_label_3
_geom_torsion_atom_site_label_4
_geom_torsion
_geom_torsion_site_symmetry_1
_geom_torsion_site_symmetry_4
O2A B1 O1 C6 37.1(5) . .
O2 B1 O1 C6 11.2(10) . .
O1A B1 O1 C6 -77.1(14) . .
C2 B1 O1 C6 -171.4(6) . .
O1 B1 O2 C5 8.5(5) . .
O2A B1 O2 C5 -62.2(11) . .
O1A B1 O2 C5 36.4(5) . .
C2 B1 O2 C5 -169.0(5) . .
O1 B1 O1A C6 68.8(13) . .
O2A B1 O1A C6 -4.8(7) . .
O2 B1 O1A C6 -33.5(13) . .
C2 B1 O1A C6 172.6(7) . .
O1 B1 O2A C5 -36(2) . .
O2 B1 O2A C5 81(2) . .
O1A B1 O2A C5 -10.8(19) . .
C2 B1 O2A C5 171.9(13) . .
C2 C1 C2 C3 0.16(16) 14_665 .
C4 C1 C2 C3 -119.3(3) . .
C4 C1 C2 C3 119.2(2) 14_665 .
C2 C1 C2 B1 -179.7(2) 14_665 .
C4 C1 C2 B1 60.8(3) . .
C4 C1 C2 B1 -60.7(3) 14_665 .
O1 B1 C2 C3 24.9(12) . .
O2A B1 C2 C3 170(2) . .
O2 B1 C2 C3 -157.9(8) . .
O1A B1 C2 C3 -6.7(15) . .
O1 B1 C2 C1 -155.3(11) . .
O2A B1 C2 C1 -10(2) . .
O2 B1 C2 C1 21.9(9) . .
O1A B1 C2 C1 173.1(15) . .
C1 C2 C3 C3 -0.4(4) . 14_665
B1 C2 C3 C3 179.4(3) . 14_665
B1 O2A C5 O2 -77.4(16) . .
B1 O2A C5 C7 138(2) . .
B1 O2A C5 C8 -110(2) . .
B1 O2A C5 C6 20(3) . .
B1 O2 C5 O2A 64.9(14) . .
B1 O2 C5 C7 104.0(9) . .
B1 O2 C5 C8 -142.9(8) . .
B1 O2 C5 C6 -22.9(10) . .
B1 O1 C6 C10 99.1(13) . .
B1 O1 C6 O1A 77.9(15) . .
B1 O1 C6 C9 -141.9(12) . .
B1 O1 C6 C5 -24.5(14) . .
B1 O1A C6 O1 -66.6(12) . .
B1 O1A C6 C10 132.7(16) . .
B1 O1A C6 C9 -112.9(13) . .
B1 O1A C6 C5 16.4(19) . .
O2A C5 C6 O1 3(2) . .
O2 C5 C6 O1 28.1(13) . .
C7 C5 C6 O1 -96.3(8) . .
C8 C5 C6 O1 136.2(8) . .
O2A C5 C6 C10 -120.6(15) . .
O2 C5 C6 C10 -95.2(7) . .
C7 C5 C6 C10 140.4(4) . .
C8 C5 C6 C10 12.9(4) . .
O2A C5 C6 O1A -22(3) . .
O2 C5 C6 O1A 3.8(17) . .
C7 C5 C6 O1A -120.6(12) . .
C8 C5 C6 O1A 111.9(12) . .
O2A C5 C6 C9 111.4(15) . .
O2 C5 C6 C9 136.8(6) . .
C7 C5 C6 C9 12.4(5) . .
C8 C5 C6 C9 -115.1(4) . .
